data_7037263
loop_
_publ_author_name
'Thiele, G.'
'Donsbach, C.'
'Riedel, R.'
'Marsch, M.'
'Harms, K.'
'Dehnen, S.'

_publ_section_title
;
 Smallest molecular chalcogenidometalate anions of the heaviest metals:
 syntheses, structures, and their interconversion.
;
_journal_issue 14
_journal_name_full 'Dalton transactions (Cambridge, England : 2003)'
_journal_page_first 5958
_journal_page_last 5967
_journal_paper_doi 10.1039/c5dt03996g
_journal_volume 45
_journal_year 2016
_chemical_formula_moiety 'Hg1 K4 O1 Se3'
_chemical_formula_sum 'Hg K4 O Se3'
_chemical_formula_weight 609.87
_space_group_crystal_system monoclinic
_space_group_IT_number 4
_space_group_name_Hall 'P 2yb'
_space_group_name_H-M_alt 'P 1 21 1'
_symmetry_space_group_name_Hall 'P 2yb'
_symmetry_space_group_name_H-M 'P 1 21 1'
_audit_creation_date 2015-09-08
_audit_creation_method
;
Olex2 1.2
(compiled 2015.01.26 svn.r3150 for OlexSys, GUI svn.r4998)
;
_audit_update_record
;
2015-10-12 deposited with the CCDC.
2015-11-13 downloaded from the CCDC.
;
_cell_angle_alpha 90
_cell_angle_beta 90.066(4)
_cell_angle_gamma 90
_cell_formula_units_Z 4
_cell_length_a 8.4929(4)
_cell_length_b 9.6479(3)
_cell_length_c 13.1996(6)
_cell_measurement_temperature 100.0
_cell_volume 1081.56(8)
_computing_molecular_graphics 'Olex2 (Dolomanov et al., 2009)'
_computing_publication_material 'Olex2 (Dolomanov et al., 2009)'
_computing_structure_refinement 'ShelXL (Sheldrick, 2008)'
_diffrn_ambient_temperature 100.0
_diffrn_measured_fraction_theta_full 1.000
_diffrn_measured_fraction_theta_max 0.993
_diffrn_measurement_device 'STOE IPDSII'
_diffrn_measurement_method '\w scans'
_diffrn_radiation_monochromator graphite
_diffrn_radiation_probe x-ray
_diffrn_radiation_type MoK\a
_diffrn_radiation_wavelength 0.71073
_diffrn_reflns_av_R_equivalents 0.0955
_diffrn_reflns_av_unetI/netI 0.0801
_diffrn_reflns_Laue_measured_fraction_full 1.000
_diffrn_reflns_Laue_measured_fraction_max 0.993
_diffrn_reflns_limit_h_max 12
_diffrn_reflns_limit_h_min -12
_diffrn_reflns_limit_k_max 13
_diffrn_reflns_limit_k_min -14
_diffrn_reflns_limit_l_max 19
_diffrn_reflns_limit_l_min -19
_diffrn_reflns_number 25771
_diffrn_reflns_point_group_measured_fraction_full 1.000
_diffrn_reflns_point_group_measured_fraction_max 0.992
_diffrn_reflns_theta_full 26.000
_diffrn_reflns_theta_max 31.933
_diffrn_reflns_theta_min 2.111
_exptl_absorpt_coefficient_mu 25.801
_exptl_absorpt_correction_T_max 0.6341
_exptl_absorpt_correction_T_min 0.2342
_exptl_absorpt_correction_type numerical
_exptl_absorpt_process_details 'STOE X-AREA'
_exptl_crystal_colour 'clear yellow'
_exptl_crystal_colour_lustre clear
_exptl_crystal_colour_primary yellow
_exptl_crystal_density_diffrn 3.745
_exptl_crystal_description block
_exptl_crystal_F_000 1064
_exptl_crystal_size_max 0.15
_exptl_crystal_size_mid 0.13
_exptl_crystal_size_min 0.09
_refine_diff_density_max 2.775
_refine_diff_density_min -6.997
_refine_diff_density_rms 0.413
_refine_ls_abs_structure_details
;
 Classical Flack method preferred over Parsons because s.u. lower.
;
_refine_ls_abs_structure_Flack -0.010(13)
_refine_ls_extinction_coef 0.0030(3)
_refine_ls_extinction_expression Fc^*^=kFc[1+0.001xFc^2^\l^3^/sin(2\q)]^-1/4^
_refine_ls_extinction_method 'SHELXL-2014/7 (Sheldrick 2014'
_refine_ls_goodness_of_fit_ref 1.006
_refine_ls_hydrogen_treatment undef
_refine_ls_matrix_type full
_refine_ls_number_parameters 165
_refine_ls_number_reflns 7227
_refine_ls_number_restraints 1
_refine_ls_restrained_S_all 1.005
_refine_ls_R_factor_all 0.0545
_refine_ls_R_factor_gt 0.0498
_refine_ls_shift/su_max 0.000
_refine_ls_shift/su_mean 0.000
_refine_ls_structure_factor_coef Fsqd
_refine_ls_weighting_details 'w=1/[\s^2^(Fo^2^)+(0.0721P)^2^] where P=(Fo^2^+2Fc^2^)/3'
_refine_ls_weighting_scheme calc
_refine_ls_wR_factor_gt 0.1156
_refine_ls_wR_factor_ref 0.1174
_reflns_Friedel_coverage 0.899
_reflns_Friedel_fraction_full 1.000
_reflns_Friedel_fraction_max 0.991
_reflns_number_gt 6656
_reflns_number_total 7227
_reflns_threshold_expression 'I > 2\s(I)'
_cod_data_source_file c5dt03996g2.cif
_cod_data_source_block Compound1
_cod_depositor_comments 'Adding full bibliography for 7037263--7037272.cif.'
_cod_database_code 7037263
_shelx_space_group_comment
;
The symmetry employed for this shelxl refinement is uniquely defined
by the following loop, which should always be used as a source of
symmetry information in preference to the above space-group names.
They are only intended as comments.
;
_olex2_refinement_description
;
1. Twinned data refinement
 Scales: 0.851(2) 0.149(2)
;
_shelx_shelxl_version_number 2014/7
_olex2_submission_special_instructions 'No special instructions were received'

loop_
_space_group_symop_operation_xyz
'x, y, z'
'-x, y+1/2, -z'

loop_
_atom_site_label
_atom_site_type_symbol
_atom_site_fract_x
_atom_site_fract_y
_atom_site_fract_z
_atom_site_U_iso_or_equiv
_atom_site_adp_type
_atom_site_occupancy
_atom_site_site_symmetry_order
_atom_site_calc_flag
Hg1 Hg 0.76959(7) 0.46133(7) -0.00333(5) 0.00995(15) Uani 1 1 d
Hg2 Hg 0.71647(8) 0.78381(7) 0.48795(5) 0.00971(15) Uani 1 1 d
Se1 Se 0.6654(2) 0.7807(2) 0.29207(13) 0.0099(3) Uani 1 1 d
Se2 Se 0.8339(2) 0.4696(2) -0.19656(13) 0.0101(3) Uani 1 1 d
Se3 Se 1.0035(2) 0.5060(2) 0.11378(15) 0.0106(3) Uani 1 1 d
Se4 Se 0.4960(2) 0.3760(2) 0.05173(14) 0.0099(3) Uani 1 1 d
Se5 Se 0.4804(2) 0.7075(2) 0.59372(15) 0.0099(3) Uani 1 1 d
Se6 Se 0.9897(2) 0.8685(2) 0.54523(14) 0.0095(3) Uani 1 1 d
K1 K 1.0334(5) 0.6786(5) 0.3299(3) 0.0117(7) Uani 1 1 d
K2 K 0.3602(5) 0.6725(5) 0.1280(3) 0.0133(8) Uani 1 1 d
K3 K 0.4566(5) 0.5661(5) -0.1669(3) 0.0120(7) Uani 1 1 d
K4 K 0.7081(5) 0.4363(5) 0.2676(3) 0.0140(8) Uani 1 1 d
K5 K 1.2356(5) 0.3146(5) 0.2499(3) 0.0134(8) Uani 1 1 d
K6 K 1.1259(5) 0.5740(5) 0.6344(3) 0.0119(7) Uani 1 1 d
K7 K 0.6601(5) 0.4124(5) 0.5839(3) 0.0125(7) Uani 1 1 d
K8 K 1.1477(5) 0.3227(5) -0.0740(3) 0.0135(8) Uani 1 1 d
O1 O 1.3513(17) 0.6042(17) 0.3387(13) 0.015(3) Uani 1 1 d
O2 O 1.1483(18) 0.664(2) 0.8339(13) 0.021(3) Uani 1 1 d

loop_
_atom_site_aniso_label
_atom_site_aniso_U_11
_atom_site_aniso_U_22
_atom_site_aniso_U_33
_atom_site_aniso_U_23
_atom_site_aniso_U_13
_atom_site_aniso_U_12
Hg1 0.0092(3) 0.0118(3) 0.0089(3) -0.0003(2) 0.0002(2) -0.0001(3)
Hg2 0.0081(3) 0.0119(3) 0.0092(3) 0.0003(3) 0.0010(2) -0.0005(2)
Se1 0.0091(7) 0.0118(8) 0.0088(7) 0.0005(7) 0.0005(5) 0.0007(7)
Se2 0.0094(7) 0.0131(9) 0.0079(7) 0.0008(7) 0.0008(5) -0.0008(7)
Se3 0.0090(7) 0.0139(9) 0.0089(8) -0.0021(6) -0.0014(6) 0.0011(6)
Se4 0.0091(7) 0.0115(8) 0.0091(8) 0.0000(6) 0.0011(6) -0.0006(6)
Se5 0.0076(7) 0.0119(8) 0.0103(8) 0.0016(6) 0.0016(6) -0.0002(6)
Se6 0.0082(7) 0.0112(8) 0.0091(8) 0.0007(6) 0.0007(6) -0.0011(6)
K1 0.0114(16) 0.013(2) 0.0104(17) -0.0013(14) 0.0009(13) -0.0006(14)
K2 0.0145(17) 0.014(2) 0.0117(18) 0.0026(14) 0.0023(14) 0.0030(14)
K3 0.0114(16) 0.013(2) 0.0119(17) 0.0003(14) -0.0001(13) -0.0022(14)
K4 0.0157(17) 0.014(2) 0.0124(17) 0.0003(14) 0.0011(14) -0.0027(14)
K5 0.0124(16) 0.017(2) 0.0112(17) 0.0003(13) 0.0011(13) 0.0033(14)
K6 0.0118(16) 0.0126(19) 0.0113(18) -0.0005(14) 0.0005(13) 0.0002(14)
K7 0.0112(15) 0.0154(19) 0.0109(18) -0.0018(14) 0.0001(13) 0.0017(14)
K8 0.0104(15) 0.018(2) 0.0119(18) -0.0025(14) 0.0011(13) -0.0002(14)
O1 0.010(6) 0.016(7) 0.020(7) 0.002(6) 0.004(5) -0.008(5)
O2 0.012(6) 0.034(10) 0.015(7) -0.005(7) 0.001(5) -0.002(6)

loop_
_atom_type_symbol
_atom_type_description
_atom_type_scat_dispersion_real
_atom_type_scat_dispersion_imag
_atom_type_scat_source
Hg Hg -2.3894 9.2266 'International Tables Vol C Tables 4.2.6.8 and 6.1.1.4'
K K 0.2009 0.2494 'International Tables Vol C Tables 4.2.6.8 and 6.1.1.4'
O O 0.0106 0.0060 'International Tables Vol C Tables 4.2.6.8 and 6.1.1.4'
Se Se -0.0929 2.2259 'International Tables Vol C Tables 4.2.6.8 and 6.1.1.4'

loop_
_geom_angle_atom_site_label_1
_geom_angle_atom_site_label_2
_geom_angle_atom_site_label_3
_geom_angle
_geom_angle_site_symmetry_1
_geom_angle_site_symmetry_3
Se2 Hg1 K2 67.80(9) . 2_645
Se2 Hg1 K3 63.69(8) . .
Se2 Hg1 K4 175.70(9) . .
Se2 Hg1 K8 101.59(9) . 2_755
Se2 Hg1 K8 64.59(8) . .
Se3 Hg1 Se2 115.04(6) . .
Se3 Hg1 Se4 125.87(7) . .
Se3 Hg1 K2 132.80(9) . 2_645
Se3 Hg1 K3 153.81(9) . .
Se3 Hg1 K4 61.72(8) . .
Se3 Hg1 K8 61.74(8) . 2_755
Se3 Hg1 K8 61.71(8) . .
Se4 Hg1 Se2 118.44(6) . .
Se4 Hg1 K2 65.42(8) . 2_645
Se4 Hg1 K3 65.72(8) . .
Se4 Hg1 K4 64.42(8) . .
Se4 Hg1 K8 113.28(8) . 2_755
Se4 Hg1 K8 139.51(9) . .
K2 Hg1 K3 72.55(10) 2_645 .
K2 Hg1 K4 111.97(11) 2_645 .
K2 Hg1 K8 164.16(11) 2_645 2_755
K2 Hg1 K8 81.94(10) 2_645 .
K3 Hg1 K4 120.53(10) . .
K3 Hg1 K8 127.76(10) . .
K3 Hg1 K8 92.35(10) . 2_755
K4 Hg1 K8 79.53(10) . 2_755
K8 Hg1 K4 111.11(10) . .
K8 Hg1 K8 104.61(7) . 2_755
Se1 Hg2 K1 62.77(8) . .
Se1 Hg2 K5 174.93(9) . 2_756
Se1 Hg2 K6 67.45(9) . 2_756
Se1 Hg2 K7 107.15(8) . .
Se1 Hg2 K7 66.02(8) . 2_656
Se5 Hg2 Se1 114.02(6) . .
Se5 Hg2 Se6 129.76(7) . .
Se5 Hg2 K1 146.52(9) . .
Se5 Hg2 K5 64.79(8) . 2_756
Se5 Hg2 K6 141.66(9) . 2_756
Se5 Hg2 K7 56.69(8) . .
Se5 Hg2 K7 62.62(8) . 2_656
Se6 Hg2 Se1 116.20(6) . .
Se6 Hg2 K1 65.16(8) . .
Se6 Hg2 K5 65.06(8) . 2_756
Se6 Hg2 K6 62.37(8) . 2_756
Se6 Hg2 K7 108.24(8) . .
Se6 Hg2 K7 141.05(9) . 2_656
K1 Hg2 K7 91.26(10) . .
K1 Hg2 K7 128.61(10) . 2_656
K5 Hg2 K1 121.17(10) 2_756 .
K5 Hg2 K6 110.17(10) 2_756 2_756
K5 Hg2 K7 109.74(10) 2_756 2_656
K5 Hg2 K7 76.51(10) 2_756 .
K6 Hg2 K1 70.57(10) 2_756 .
K6 Hg2 K7 86.68(10) 2_756 2_656
K6 Hg2 K7 161.64(10) 2_756 .
K7 Hg2 K7 107.55(8) 2_656 .
Hg2 Se1 K1 72.54(9) . .
Hg2 Se1 K2 136.73(10) . .
Hg2 Se1 K3 121.62(11) . 2_655
Hg2 Se1 K4 95.07(10) . .
Hg2 Se1 K6 68.40(9) . 2_756
Hg2 Se1 K7 70.12(8) . 2_656
Hg2 Se1 K8 140.97(10) . 2_755
K1 Se1 K2 134.06(12) . .
K1 Se1 K3 127.27(12) . 2_655
K1 Se1 K4 67.57(11) . .
K1 Se1 K6 73.73(11) . 2_756
K1 Se1 K7 142.42(12) . 2_656
K3 Se1 K2 73.52(11) 2_655 .
K3 Se1 K6 68.20(11) 2_655 2_756
K3 Se1 K7 71.74(11) 2_655 2_656
K4 Se1 K2 74.20(11) . .
K4 Se1 K3 142.51(12) . 2_655
K4 Se1 K6 141.01(12) . 2_756
K4 Se1 K7 119.71(12) . 2_656
K6 Se1 K2 141.71(13) 2_756 .
K7 Se1 K2 79.18(11) 2_656 .
K7 Se1 K6 88.65(11) 2_656 2_756
K8 Se1 K1 73.43(11) 2_755 .
K8 Se1 K2 81.69(11) 2_755 .
K8 Se1 K3 67.78(11) 2_755 2_655
K8 Se1 K4 89.17(12) 2_755 .
K8 Se1 K6 84.18(12) 2_755 2_756
K8 Se1 K7 138.65(13) 2_755 2_656
Hg1 Se2 K1 122.32(10) . 2_745
Hg1 Se2 K2 67.38(9) . 2_645
Hg1 Se2 K3 72.18(9) . .
Hg1 Se2 K5 101.11(9) . 2_755
Hg1 Se2 K6 141.60(10) . 1_554
Hg1 Se2 K7 139.45(10) . 1_554
Hg1 Se2 K8 71.89(8) . .
K2 Se2 K1 67.50(11) 2_645 2_745
K2 Se2 K5 141.06(11) 2_645 2_755
K2 Se2 K6 138.85(13) 2_645 1_554
K3 Se2 K1 126.04(12) . 2_745
K3 Se2 K2 75.06(11) . 2_645
K3 Se2 K5 66.05(11) . 2_755
K3 Se2 K6 132.36(12) . 1_554
K3 Se2 K8 143.28(12) . .
K5 Se2 K1 136.53(11) 2_755 2_745
K5 Se2 K6 73.29(11) 2_755 1_554
K6 Se2 K1 71.36(11) 1_554 2_745
K7 Se2 K1 64.40(11) 1_554 2_745
K7 Se2 K2 82.95(12) 1_554 2_645
K7 Se2 K3 73.91(11) 1_554 .
K7 Se2 K5 84.61(11) 1_554 2_755
K7 Se2 K6 78.71(11) 1_554 1_554
K7 Se2 K8 133.92(13) 1_554 .
K8 Se2 K1 69.80(11) . 2_745
K8 Se2 K2 84.45(12) . 2_645
K8 Se2 K5 128.91(12) . 2_755
K8 Se2 K6 82.41(11) . 1_554
Hg1 Se3 K1 131.71(10) . .
Hg1 Se3 K2 142.94(10) . 1_655
Hg1 Se3 K4 75.31(9) . .
Hg1 Se3 K5 135.37(11) . .
Hg1 Se3 K8 75.09(9) . .
Hg1 Se3 K8 76.20(9) . 2_755
K1 Se3 K2 69.57(11) . 1_655
K1 Se3 K8 72.91(12) . 2_755
K4 Se3 K1 68.29(11) . .
K4 Se3 K2 137.17(12) . 1_655
K4 Se3 K8 89.48(12) . 2_755
K5 Se3 K1 76.30(12) . .
K5 Se3 K2 72.56(11) . 1_655
K5 Se3 K4 90.30(12) . .
K5 Se3 K8 146.89(13) . 2_755
K5 Se3 K8 83.35(12) . .
K8 Se3 K1 153.19(12) . .
K8 Se3 K2 85.41(11) 2_755 1_655
K8 Se3 K2 87.89(11) . 1_655
K8 Se3 K4 129.76(13) . .
K8 Se3 K8 121.02(9) . 2_755
Hg1 Se4 K2 69.72(9) . 2_645
Hg1 Se4 K2 97.31(10) . .
Hg1 Se4 K3 107.66(9) . 2_645
Hg1 Se4 K3 71.27(8) . .
Hg1 Se4 K4 72.88(8) . .
Hg1 Se4 K5 147.45(10) . 1_455
Hg1 Se4 K8 133.69(10) . 1_455
K2 Se4 K2 151.15(11) . 2_645
K2 Se4 K3 75.56(12) 2_645 .
K2 Se4 K3 75.74(12) 2_645 2_645
K2 Se4 K3 133.08(12) . 2_645
K2 Se4 K3 75.86(12) . .
K2 Se4 K4 120.20(12) 2_645 .
K2 Se4 K4 77.22(12) . .
K2 Se4 K5 132.27(13) 2_645 1_455
K2 Se4 K5 71.95(11) . 1_455
K2 Se4 K8 88.59(12) . 1_455
K2 Se4 K8 83.29(11) 2_645 1_455
K3 Se4 K3 149.53(12) 2_645 .
K3 Se4 K4 73.33(11) 2_645 .
K3 Se4 K5 131.39(11) . 1_455
K3 Se4 K5 65.58(11) 2_645 1_455
K3 Se4 K8 100.79(12) 2_645 1_455
K4 Se4 K3 131.30(12) . .
K4 Se4 K5 74.77(10) . 1_455
K4 Se4 K8 151.91(12) . 1_455
K8 Se4 K3 65.82(11) 1_455 .
K8 Se4 K5 77.84(11) 1_455 1_455
Hg2 Se5 K3 131.46(10) . 1_556
Hg2 Se5 K4 119.62(11) . 2_656
Hg2 Se5 K5 71.42(8) . 2_756
Hg2 Se5 K6 156.02(11) . 1_455
Hg2 Se5 K7 82.01(9) . .
Hg2 Se5 K7 73.81(9) . 2_656
K4 Se5 K3 74.10(12) 2_656 1_556
K4 Se5 K5 78.44(12) 2_656 2_756
K4 Se5 K6 74.20(12) 2_656 1_455
K4 Se5 K7 79.45(12) 2_656 2_656
K5 Se5 K3 66.34(10) 2_756 1_556
K6 Se5 K3 69.14(11) 1_455 1_556
K6 Se5 K5 132.46(12) 1_455 2_756
K7 Se5 K3 150.39(12) 2_656 1_556
K7 Se5 K3 73.53(11) . 1_556
K7 Se5 K4 147.61(13) . 2_656
K7 Se5 K5 121.06(12) 2_656 2_756
K7 Se5 K5 87.51(12) . 2_756
K7 Se5 K6 95.35(12) . 1_455
K7 Se5 K6 91.17(11) 2_656 1_455
K7 Se5 K7 132.18(9) . 2_656
Hg2 Se6 K1 71.50(8) . .
Hg2 Se6 K1 111.53(9) . 2_756
Hg2 Se6 K4 153.68(10) . 2_756
Hg2 Se6 K5 70.89(8) . 2_756
Hg2 Se6 K6 72.96(9) . 2_756
Hg2 Se6 K6 98.50(10) . .
Hg2 Se6 K7 132.10(10) . 2_756
K1 Se6 K1 151.61(12) . 2_756
K1 Se6 K4 126.13(11) . 2_756
K1 Se6 K4 63.53(10) 2_756 2_756
K1 Se6 K7 100.39(11) 2_756 2_756
K1 Se6 K7 63.84(11) . 2_756
K5 Se6 K1 73.38(11) 2_756 2_756
K5 Se6 K1 130.75(12) 2_756 .
K5 Se6 K4 83.24(10) 2_756 2_756
K5 Se6 K7 155.30(12) 2_756 2_756
K6 Se6 K1 78.47(12) 2_756 2_756
K6 Se6 K1 127.15(12) . 2_756
K6 Se6 K1 78.17(11) . .
K6 Se6 K1 75.61(11) 2_756 .
K6 Se6 K4 127.06(12) 2_756 2_756
K6 Se6 K4 70.28(11) . 2_756
K6 Se6 K5 77.17(11) . 2_756
K6 Se6 K5 120.78(12) 2_756 2_756
K6 Se6 K6 153.79(11) 2_756 .
K6 Se6 K7 79.89(11) 2_756 2_756
K6 Se6 K7 88.84(11) . 2_756
K7 Se6 K4 72.82(10) 2_756 2_756
Hg2 K1 K2 163.19(15) . 1_655
Hg2 K1 K4 75.28(10) . .
Hg2 K1 K5 136.23(14) . .
Hg2 K1 K7 100.48(13) . 2_756
Hg2 K1 K8 96.12(11) . 2_755
Se1 K1 Hg2 44.69(6) . .
Se1 K1 Se2 89.42(11) . 2_755
Se1 K1 Se6 82.07(10) . .
Se1 K1 Se6 106.13(12) . 2_746
Se1 K1 K2 125.49(14) . 1_655
Se1 K1 K4 56.78(10) . .
Se1 K1 K5 128.21(14) . .
Se1 K1 K7 122.60(15) . 2_756
Se1 K1 K8 53.28(9) . 2_755
Se2 K1 Hg2 108.08(12) 2_755 .
Se2 K1 K2 55.36(10) 2_755 1_655
Se2 K1 K4 129.34(14) 2_755 .
Se2 K1 K5 115.31(13) 2_755 .
Se2 K1 K7 55.08(10) 2_755 2_756
Se2 K1 K8 54.19(9) 2_755 2_755
Se3 K1 Hg2 126.25(13) . .
Se3 K1 Se1 87.03(11) . .
Se3 K1 Se2 89.70(11) . 2_755
Se3 K1 Se6 88.33(12) . 2_746
Se3 K1 Se6 169.04(14) . .
Se3 K1 K2 56.70(10) . 1_655
Se3 K1 K4 55.67(10) . .
Se3 K1 K5 51.07(9) . .
Se3 K1 K7 129.59(14) . 2_756
Se3 K1 K8 54.04(10) . 2_755
Se6 K1 Hg2 43.34(6) . .
Se6 K1 Hg2 85.59(10) 2_746 .
Se6 K1 Se2 164.19(14) 2_746 2_755
Se6 K1 Se2 91.35(11) . 2_755
Se6 K1 Se6 93.56(11) . 2_746
Se6 K1 K2 131.75(14) . 1_655
Se6 K1 K2 111.22(13) 2_746 1_655
Se6 K1 K4 116.26(13) . .
Se6 K1 K4 60.84(10) 2_746 .
Se6 K1 K5 52.56(9) 2_746 .
Se6 K1 K5 137.02(14) . .
Se6 K1 K7 58.79(10) . 2_756
Se6 K1 K7 115.74(14) 2_746 2_756
Se6 K1 K8 118.73(14) . 2_755
Se6 K1 K8 134.04(14) 2_746 2_755
K2 K1 K5 60.00(11) 1_655 .
K2 K1 K8 72.22(12) 1_655 2_755
K4 K1 K2 111.96(14) . 1_655
K4 K1 K5 73.24(12) . .
K4 K1 K8 75.16(12) . 2_755
K7 K1 K2 73.09(12) 2_756 1_655
K7 K1 K4 174.48(16) 2_756 .
K7 K1 K5 108.47(13) 2_756 .
K7 K1 K8 109.09(15) 2_756 2_755
K8 K1 K5 104.25(13) 2_755 .
O1 K1 Hg2 141.3(4) . .
O1 K1 Se1 173.2(4) . .
O1 K1 Se2 85.1(3) . 2_755
O1 K1 Se3 88.9(4) . .
O1 K1 Se6 102.1(4) . .
O1 K1 Se6 79.1(3) . 2_746
O1 K1 K2 47.8(3) . 1_655
O1 K1 K4 124.5(4) . .
O1 K1 K5 51.6(3) . .
O1 K1 K7 56.9(4) . 2_756
O1 K1 K8 120.0(4) . 2_755
Hg1 K2 Se1 106.85(13) 2_655 .
Hg1 K2 Se2 44.82(7) 2_655 2_655
Hg1 K2 Se3 94.08(11) 2_655 1_455
Hg1 K2 K1 95.08(12) 2_655 1_455
Hg1 K2 K3 55.40(9) 2_655 2_655
Hg1 K2 K3 79.17(11) 2_655 .
Hg1 K2 K4 152.65(15) 2_655 .
Hg1 K2 K5 145.24(14) 2_655 1_455
Se1 K2 K1 95.75(12) . 1_455
Se1 K2 K3 51.46(9) . 2_655
Se1 K2 K3 120.50(13) . .
Se1 K2 K4 50.97(9) . .
Se1 K2 K5 101.84(12) . 1_455
Se2 K2 Se1 86.77(12) 2_655 .
Se2 K2 Se3 88.93(11) 2_655 1_455
Se2 K2 K1 57.14(10) 2_655 1_455
Se2 K2 K3 51.72(9) 2_655 2_655
Se2 K2 K3 123.73(14) 2_655 .
Se2 K2 K4 133.03(14) 2_655 .
Se2 K2 K5 119.59(13) 2_655 1_455
Se3 K2 Se1 144.91(14) 1_455 .
Se3 K2 K1 53.73(9) 1_455 1_455
Se3 K2 K3 140.19(14) 1_455 2_655
Se3 K2 K3 90.47(12) 1_455 .
Se3 K2 K4 113.21(13) 1_455 .
Se3 K2 K5 51.48(9) 1_455 1_455
Se4 K2 Hg1 44.86(7) 2_655 2_655
Se4 K2 Hg1 133.15(14) . 2_655
Se4 K2 Se1 100.94(12) . .
Se4 K2 Se1 89.59(12) 2_655 .
Se4 K2 Se2 171.93(16) . 2_655
Se4 K2 Se2 82.60(11) 2_655 2_655
Se4 K2 Se3 83.38(12) . 1_455
Se4 K2 Se3 124.33(14) 2_655 1_455
Se4 K2 Se4 99.71(12) . 2_655
Se4 K2 K1 138.85(15) 2_655 1_455
Se4 K2 K1 119.02(15) . 1_455
Se4 K2 K3 54.16(10) . .
Se4 K2 K3 135.56(14) . 2_655
Se4 K2 K3 52.84(9) 2_655 .
Se4 K2 K3 53.54(9) 2_655 2_655
Se4 K2 K4 112.29(13) 2_655 .
Se4 K2 K4 53.27(9) . .
Se4 K2 K5 155.19(16) 2_655 1_455
Se4 K2 K5 56.76(10) . 1_455
K1 K2 K3 99.88(14) 1_455 2_655
K1 K2 K3 143.53(15) 1_455 .
K1 K2 K4 102.36(13) 1_455 .
K1 K2 K5 62.50(11) 1_455 1_455
K3 K2 K3 105.76(12) . 2_655
K3 K2 K4 98.07(12) . .
K3 K2 K4 100.42(13) 2_655 .
K5 K2 K3 148.45(15) 1_455 2_655
K5 K2 K3 102.76(13) 1_455 .
K5 K2 K4 62.08(11) 1_455 .
O1 K2 Hg1 130.3(4) 1_455 2_655
O1 K2 Se1 59.5(3) 1_455 .
O1 K2 Se2 85.6(4) 1_455 2_655
O1 K2 Se3 85.5(3) 1_455 1_455
O1 K2 Se4 147.4(3) 1_455 2_655
O1 K2 Se4 96.2(4) 1_455 .
O1 K2 K1 46.4(3) 1_455 1_455
O1 K2 K3 150.4(4) 1_455 .
O1 K2 K3 95.8(3) 1_455 2_655
O1 K2 K4 57.5(3) 1_455 .
O1 K2 K5 52.8(3) 1_455 1_455
Hg1 K3 K4 134.70(14) . 2_655
Hg1 K3 K5 80.62(11) . 2_755
Hg1 K3 K6 164.21(15) . 1_454
Hg1 K3 K7 94.03(11) . 1_554
Hg1 K3 K8 98.43(13) . 1_455
Se1 K3 Hg1 107.07(12) 2_645 .
Se1 K3 Se4 168.28(15) 2_645 2_655
Se1 K3 Se4 90.32(12) 2_645 .
Se1 K3 Se5 83.81(11) 2_645 1_554
Se1 K3 K4 116.88(13) 2_645 2_655
Se1 K3 K5 126.75(14) 2_645 2_755
Se1 K3 K6 57.17(10) 2_645 1_454
Se1 K3 K7 55.09(9) 2_645 1_554
Se1 K3 K8 55.35(10) 2_645 1_455
Se2 K3 Hg1 44.13(6) . .
Se2 K3 Se1 90.53(12) . 2_645
Se2 K3 Se4 100.63(12) . 2_655
Se2 K3 Se4 81.84(10) . .
Se2 K3 Se5 86.89(11) . 1_554
Se2 K3 K4 122.26(14) . 2_655
Se2 K3 K5 58.17(10) . 2_755
Se2 K3 K6 128.50(15) . 1_454
Se2 K3 K7 52.32(9) . 1_554
Se2 K3 K8 122.36(15) . 1_455
Se4 K3 Hg1 83.69(10) 2_655 .
Se4 K3 Hg1 43.02(6) . .
Se4 K3 Se4 94.77(11) 2_655 .
Se4 K3 Se5 93.15(12) 2_655 1_554
Se4 K3 Se5 167.25(15) . 1_554
Se4 K3 K4 141.08(14) . 2_655
Se4 K3 K4 53.79(10) 2_655 2_655
Se4 K3 K5 121.63(14) . 2_755
Se4 K3 K5 58.51(10) 2_655 2_755
Se4 K3 K6 112.10(14) 2_655 1_454
Se4 K3 K6 130.90(14) . 1_454
Se4 K3 K7 116.80(14) . 1_554
Se4 K3 K7 130.26(14) 2_655 1_554
Se4 K3 K8 57.01(10) . 1_455
Se4 K3 K8 119.53(14) 2_655 1_455
Se5 K3 Hg1 128.46(12) 1_554 .
Se5 K3 K4 51.12(9) 1_554 2_655
Se5 K3 K5 55.40(10) 1_554 2_755
Se5 K3 K6 53.84(9) 1_554 1_454
Se5 K3 K7 50.77(9) 1_554 1_554
Se5 K3 K8 126.34(14) 1_554 1_455
K5 K3 K4 65.02(12) 2_755 2_655
K5 K3 K6 107.46(14) 2_755 1_454
K5 K3 K7 72.06(12) 2_755 1_554
K5 K3 K8 177.85(16) 2_755 1_455
K6 K3 K4 60.49(11) 1_454 2_655
K6 K3 K7 76.25(12) 1_454 1_554
K7 K3 K4 101.87(13) 1_554 2_655
K8 K3 K4 114.80(14) 1_455 2_655
K8 K3 K6 73.93(12) 1_455 1_454
K8 K3 K7 109.98(14) 1_455 1_554
O2 K3 Hg1 142.6(4) 1_454 .
O2 K3 Se1 89.5(4) 1_454 2_645
O2 K3 Se2 172.5(4) 1_454 .
O2 K3 Se4 105.6(4) 1_454 .
O2 K3 Se4 79.0(4) 1_454 2_655
O2 K3 Se5 85.7(4) 1_454 1_554
O2 K3 K4 51.5(4) 1_454 2_655
O2 K3 K5 116.3(4) 1_454 2_755
O2 K3 K6 46.3(4) 1_454 1_454
O2 K3 K7 122.4(4) 1_454 1_554
O2 K3 K8 63.3(4) 1_454 1_455
Hg1 K4 K1 93.94(12) . .
Hg1 K4 K2 68.25(10) . .
Hg1 K4 K3 77.61(10) . 2_645
Hg1 K4 K5 95.90(11) . 1_455
Hg1 K4 K6 109.13(13) . 2_746
Se1 K4 Hg1 92.56(11) . .
Se1 K4 Se4 101.05(13) . .
Se1 K4 Se6 100.93(12) . 2_746
Se1 K4 K1 55.65(10) . .
Se1 K4 K2 54.83(10) . .
Se1 K4 K3 149.88(15) . 2_645
Se1 K4 K5 100.33(12) . 1_455
Se1 K4 K6 151.05(15) . 2_746
Se3 K4 Hg1 42.96(6) . .
Se3 K4 Se1 86.54(12) . .
Se3 K4 Se4 85.53(11) . .
Se3 K4 Se6 85.29(10) . 2_746
Se3 K4 K1 56.04(10) . .
Se3 K4 K2 98.98(12) . .
Se3 K4 K3 103.88(13) . 2_645
Se3 K4 K5 138.79(14) . 1_455
Se3 K4 K6 96.30(13) . 2_746
Se4 K4 Hg1 42.70(6) . .
Se4 K4 Se6 155.58(15) . 2_746
Se4 K4 K1 133.10(15) . .
Se4 K4 K2 49.52(9) . .
Se4 K4 K3 52.87(9) . 2_645
Se4 K4 K5 53.26(9) . 1_455
Se4 K4 K6 107.89(14) . 2_746
Se5 K4 Hg1 131.74(14) 2_646 .
Se5 K4 Se1 123.95(14) 2_646 .
Se5 K4 Se3 148.37(16) 2_646 .
Se5 K4 Se4 95.36(12) 2_646 .
Se5 K4 Se6 81.01(11) 2_646 2_746
Se5 K4 K1 131.52(15) 2_646 .
Se5 K4 K2 105.58(13) 2_646 .
Se5 K4 K3 54.78(10) 2_646 2_645
Se5 K4 K5 51.33(9) 2_646 1_455
Se5 K4 K6 53.28(9) 2_646 2_746
Se6 K4 Hg1 125.66(12) 2_746 .
Se6 K4 K1 55.63(10) 2_746 .
Se6 K4 K2 154.68(15) 2_746 .
Se6 K4 K3 107.96(13) 2_746 2_645
Se6 K4 K5 131.76(13) 2_746 1_455
Se6 K4 K6 50.93(9) 2_746 2_746
K1 K4 K2 106.34(14) . .
K1 K4 K3 152.02(15) . 2_645
K1 K4 K5 154.45(15) . 1_455
K1 K4 K6 102.58(13) . 2_746
K2 K4 K5 56.54(10) . 1_455
K3 K4 K2 95.31(12) 2_645 .
K3 K4 K5 53.50(10) 2_645 1_455
K6 K4 K2 151.06(15) 2_746 .
K6 K4 K3 57.04(11) 2_746 2_645
K6 K4 K5 96.36(12) 2_746 1_455
O2 K4 Hg1 65.5(3) 2_746 .
O2 K4 Se1 153.6(3) 2_746 .
O2 K4 Se3 67.5(3) 2_746 .
O2 K4 Se4 73.2(3) 2_746 .
O2 K4 Se5 82.4(3) 2_746 2_646
O2 K4 Se6 82.4(3) 2_746 2_746
O2 K4 K1 109.0(3) 2_746 .
O2 K4 K2 122.4(3) 2_746 .
O2 K4 K3 43.1(3) 2_746 2_645
O2 K4 K5 96.5(3) 2_746 1_455
O2 K4 K6 43.9(3) 2_746 2_746
Hg2 K5 K1 82.21(11) 2_746 .
Hg2 K5 K2 116.48(14) 2_746 1_655
Hg2 K5 K3 98.97(12) 2_746 2_745
Hg2 K5 K4 81.84(10) 2_746 1_655
Hg2 K5 K6 70.92(10) 2_746 2_746
Se2 K5 Hg2 98.02(12) 2_745 2_746
Se2 K5 Se4 96.87(11) 2_745 1_655
Se2 K5 K1 144.76(13) 2_745 .
Se2 K5 K2 143.58(14) 2_745 1_655
Se2 K5 K3 55.78(10) 2_745 2_745
Se2 K5 K4 116.43(12) 2_745 1_655
Se2 K5 K6 53.73(9) 2_745 2_746
Se3 K5 Hg2 131.81(13) . 2_746
Se3 K5 Se2 109.42(13) . 2_745
Se3 K5 Se4 82.71(11) . 1_655
Se3 K5 Se5 163.25(17) . 2_746
Se3 K5 Se6 90.65(11) . 2_746
Se3 K5 K1 52.63(9) . .
Se3 K5 K2 55.95(10) . 1_655
Se3 K5 K3 129.20(15) . 2_745
Se3 K5 K4 116.95(13) . 1_655
Se3 K5 K6 94.18(11) . 2_746
Se4 K5 Hg2 133.26(13) 1_655 2_746
Se4 K5 K1 108.58(14) 1_655 .
Se4 K5 K2 51.29(9) 1_655 1_655
Se4 K5 K3 55.92(10) 1_655 2_745
Se4 K5 K4 51.98(8) 1_655 1_655
Se4 K5 K6 147.67(15) 1_655 2_746
Se5 K5 Hg2 43.80(6) 2_746 2_746
Se5 K5 Se2 87.17(11) 2_746 2_745
Se5 K5 Se4 93.33(11) 2_746 1_655
Se5 K5 Se6 87.81(11) 2_746 2_746
Se5 K5 K1 114.43(13) 2_746 .
Se5 K5 K2 109.18(13) 2_746 1_655
Se5 K5 K3 58.26(10) 2_746 2_745
Se5 K5 K4 50.23(9) 2_746 1_655
Se5 K5 K6 97.70(12) 2_746 2_746
Se6 K5 Hg2 44.05(6) 2_746 2_746
Se6 K5 Se2 102.49(12) 2_746 2_745
Se6 K5 Se4 160.64(16) 2_746 1_655
Se6 K5 K1 54.06(9) 2_746 .
Se6 K5 K2 110.23(14) 2_746 1_655
Se6 K5 K3 137.75(15) 2_746 2_745
Se6 K5 K4 117.32(13) 2_746 1_655
Se6 K5 K6 50.66(9) 2_746 2_746
K1 K5 K4 98.56(12) . 1_655
K1 K5 K6 94.31(12) . 2_746
K2 K5 K1 57.49(11) 1_655 .
K2 K5 K4 61.38(10) 1_655 1_655
K2 K5 K6 146.95(14) 1_655 2_746
K3 K5 K1 159.34(15) 2_745 .
K3 K5 K2 104.77(13) 2_745 1_655
K3 K5 K4 61.48(11) 2_745 1_655
K3 K5 K6 105.62(14) 2_745 2_746
K6 K5 K4 147.91(14) 2_746 1_655
O1 K5 Hg2 71.0(3) . 2_746
O1 K5 Se2 166.7(3) . 2_745
O1 K5 Se3 83.8(3) . .
O1 K5 Se4 86.1(3) . 1_655
O1 K5 Se5 79.7(3) . 2_746
O1 K5 Se6 75.1(3) . 2_746
O1 K5 K1 43.5(3) . .
O1 K5 K2 45.7(3) . 1_655
O1 K5 K3 117.3(3) . 2_745
O1 K5 K4 55.8(3) . 1_655
O1 K5 K6 125.8(3) . 2_746
Hg2 K6 K1 79.76(10) 2_746 .
Hg2 K6 K1 55.36(9) 2_746 2_746
Hg2 K6 K3 91.12(12) 2_746 1_656
Hg2 K6 K4 135.76(13) 2_746 2_756
Hg2 K6 K5 154.50(14) 2_746 2_756
Se1 K6 Hg2 44.15(6) 2_746 2_746
Se1 K6 Se2 87.08(11) 2_746 1_556
Se1 K6 K1 123.71(13) 2_746 .
Se1 K6 K1 51.32(9) 2_746 2_746
Se1 K6 K3 54.63(10) 2_746 1_656
Se1 K6 K4 116.33(13) 2_746 2_756
Se1 K6 K5 136.98(14) 2_746 2_756
Se2 K6 Hg2 109.69(12) 1_556 2_746
Se2 K6 K1 123.16(12) 1_556 .
Se2 K6 K1 54.48(9) 1_556 2_746
Se2 K6 K3 94.44(12) 1_556 1_656
Se2 K6 K4 107.31(13) 1_556 2_756
Se2 K6 K5 52.98(9) 1_556 2_756
Se5 K6 Hg2 83.58(10) 1_655 2_746
Se5 K6 Se1 84.20(10) 1_655 2_746
Se5 K6 Se2 149.53(14) 1_655 1_556
Se5 K6 K1 85.46(11) 1_655 .
Se5 K6 K1 133.11(14) 1_655 2_746
Se5 K6 K3 57.03(10) 1_655 1_656
Se5 K6 K4 52.52(9) 1_655 2_756
Se5 K6 K5 121.01(14) 1_655 2_756
Se6 K6 Hg2 131.38(14) . 2_746
Se6 K6 Hg2 44.67(7) 2_746 2_746
Se6 K6 Se1 169.46(15) . 2_746
Se6 K6 Se1 81.96(11) 2_746 2_746
Se6 K6 Se2 94.36(12) 2_746 1_556
Se6 K6 Se2 103.22(12) . 1_556
Se6 K6 Se5 85.73(11) . 1_655
Se6 K6 Se5 113.13(13) 2_746 1_655
Se6 K6 Se6 99.23(11) 2_746 .
Se6 K6 K1 52.64(9) 2_746 .
Se6 K6 K1 137.23(14) . 2_746
Se6 K6 K1 52.15(9) . .
Se6 K6 K1 53.97(9) 2_746 2_746
Se6 K6 K3 135.05(15) 2_746 1_656
Se6 K6 K3 121.26(15) . 1_656
Se6 K6 K4 151.72(15) 2_746 2_756
Se6 K6 K4 58.80(10) . 2_756
Se6 K6 K5 112.84(13) 2_746 2_756
Se6 K6 K5 52.17(9) . 2_756
K1 K6 K1 105.81(12) 2_746 .
K1 K6 K5 103.63(13) 2_746 2_756
K3 K6 K1 142.27(14) 1_656 .
K3 K6 K1 98.34(13) 1_656 2_746
K3 K6 K4 62.47(11) 1_656 2_756
K3 K6 K5 107.53(13) 1_656 2_756
K4 K6 K1 99.50(13) 2_756 .
K4 K6 K1 154.32(14) 2_756 2_746
K4 K6 K5 69.56(11) 2_756 2_756
K5 K6 K1 94.59(12) 2_756 .
O2 K6 Hg2 131.5(4) . 2_746
O2 K6 Se1 87.5(4) . 2_746
O2 K6 Se2 62.1(4) . 1_556
O2 K6 Se5 88.3(4) . 1_655
O2 K6 Se6 154.8(4) . 2_746
O2 K6 Se6 95.3(4) . .
O2 K6 K1 147.2(4) . .
O2 K6 K1 101.9(4) . 2_746
O2 K6 K3 46.4(3) . 1_656
O2 K6 K4 52.7(4) . 2_756
O2 K6 K5 61.6(4) . 2_756
Hg2 K7 Hg2 110.53(11) 2_646 .
Hg2 K7 K1 120.76(14) 2_646 2_746
Hg2 K7 K3 88.82(11) . 1_556
Hg2 K7 K3 87.67(10) 2_646 1_556
Hg2 K7 K4 66.91(9) . .
Hg2 K7 K4 80.94(10) 2_646 .
Hg2 K7 K6 173.45(14) 2_646 .
Hg2 K7 K6 66.24(9) . .
Se1 K7 Hg2 43.86(6) 2_646 2_646
Se1 K7 Hg2 126.92(12) 2_646 .
Se1 K7 K1 101.36(13) 2_646 2_746
Se1 K7 K3 53.16(9) 2_646 1_556
Se1 K7 K4 124.71(13) 2_646 .
Se1 K7 K6 142.68(14) 2_646 .
Se2 K7 Hg2 133.95(14) 1_556 2_646
Se2 K7 Hg2 94.47(11) 1_556 .
Se2 K7 Se1 90.15(11) 1_556 2_646
Se2 K7 Se6 93.97(11) 1_556 2_746
Se2 K7 K1 60.52(11) 1_556 2_746
Se2 K7 K3 53.77(9) 1_556 1_556
Se2 K7 K4 145.11(14) 1_556 .
Se2 K7 K6 52.60(9) 1_556 .
Se5 K7 Hg2 83.89(10) . 2_646
Se5 K7 Hg2 111.84(12) 2_646 .
Se5 K7 Hg2 41.30(6) . .
Se5 K7 Hg2 43.57(6) 2_646 2_646
Se5 K7 Se1 80.05(10) 2_646 2_646
Se5 K7 Se1 85.80(11) . 2_646
Se5 K7 Se2 152.70(16) 2_646 1_556
Se5 K7 Se2 91.62(12) . 1_556
Se5 K7 Se5 112.77(12) . 2_646
Se5 K7 Se6 83.48(11) 2_646 2_746
Se5 K7 Se6 122.30(14) . 2_746
Se5 K7 K1 96.28(13) 2_646 2_746
Se5 K7 K1 150.91(16) . 2_746
Se5 K7 K3 130.68(14) 2_646 1_556
Se5 K7 K3 55.70(10) . 1_556
Se5 K7 K4 50.23(9) 2_646 .
Se5 K7 K4 92.17(12) . .
Se5 K7 K6 96.24(12) . .
Se5 K7 K6 131.35(13) 2_646 .
Se6 K7 Hg2 81.00(10) 2_746 .
Se6 K7 Hg2 126.85(13) 2_746 2_646
Se6 K7 Se1 151.39(15) 2_746 2_646
Se6 K7 K1 57.36(10) 2_746 2_746
Se6 K7 K3 145.43(14) 2_746 1_556
Se6 K7 K4 55.39(9) 2_746 .
Se6 K7 K6 47.88(8) 2_746 .
K1 K7 Hg2 126.55(13) 2_746 .
K1 K7 K3 106.44(14) 2_746 1_556
K1 K7 K4 105.99(14) 2_746 .
K1 K7 K6 61.14(11) 2_746 .
K3 K7 K4 147.02(15) 1_556 .
K3 K7 K6 97.82(12) 1_556 .
K4 K7 K6 92.51(12) . .
O1 K7 Hg2 174.6(3) 2_746 .
O1 K7 Hg2 74.3(3) 2_746 2_646
O1 K7 Se1 58.3(3) 2_746 2_646
O1 K7 Se2 83.5(3) 2_746 1_556
O1 K7 Se5 69.6(3) 2_746 2_646
O1 K7 Se5 143.6(3) 2_746 .
O1 K7 Se6 94.1(3) 2_746 2_746
O1 K7 K1 48.1(3) 2_746 2_746
O1 K7 K3 94.0(3) 2_746 1_556
O1 K7 K4 112.2(3) 2_746 .
O1 K7 K6 108.7(3) 2_746 .
Hg1 K8 Hg1 116.58(12) . 2_745
Hg1 K8 K1 90.32(11) . 2_745
Hg1 K8 K1 88.73(12) 2_745 2_745
Hg1 K8 K2 173.24(14) . 2_745
Hg1 K8 K2 64.05(9) 2_745 2_745
Hg1 K8 K3 123.41(13) 2_745 1_655
Hg1 K8 K3 118.62(15) . 1_655
Hg1 K8 K5 71.28(10) 2_745 .
Hg1 K8 K5 84.50(10) . .
Hg1 K8 K6 137.95(13) 2_745 1_554
Hg1 K8 K6 89.18(10) . 1_554
Se1 K8 Hg1 91.92(11) 2_745 2_745
Se1 K8 Hg1 134.27(14) 2_745 .
Se1 K8 Se2 90.76(12) 2_745 .
Se1 K8 Se3 86.34(12) 2_745 2_745
Se1 K8 Se4 91.43(11) 2_745 1_655
Se1 K8 K1 53.29(9) 2_745 2_745
Se1 K8 K2 51.29(9) 2_745 2_745
Se1 K8 K3 56.87(10) 2_745 1_655
Se1 K8 K5 140.51(13) 2_745 .
Se1 K8 K6 49.43(9) 2_745 1_554
Se2 K8 Hg1 131.90(13) . 2_745
Se2 K8 Hg1 43.52(6) . .
Se2 K8 Se4 146.87(16) . 1_655
Se2 K8 K1 56.01(9) . 2_745
Se2 K8 K2 141.66(14) . 2_745
Se2 K8 K3 97.55(13) . 1_655
Se2 K8 K5 127.30(13) . .
Se2 K8 K6 49.39(8) . 1_554
Se3 K8 Hg1 111.74(13) . 2_745
Se3 K8 Hg1 92.15(10) 2_745 .
Se3 K8 Hg1 43.20(6) . .
Se3 K8 Hg1 42.06(7) 2_745 2_745
Se3 K8 Se1 154.32(17) . 2_745
Se3 K8 Se2 80.96(11) . .
Se3 K8 Se2 90.30(11) 2_745 .
Se3 K8 Se3 117.76(13) . 2_745
Se3 K8 Se4 122.83(15) 2_745 1_655
Se3 K8 Se4 82.90(11) . 1_655
Se3 K8 K1 53.04(9) 2_745 2_745
Se3 K8 K1 133.45(14) . 2_745
Se3 K8 K2 130.04(13) . 2_745
Se3 K8 K2 92.14(12) 2_745 2_745
Se3 K8 K3 142.28(15) 2_745 1_655
Se3 K8 K3 99.93(14) . 1_655
Se3 K8 K5 47.93(9) . .
Se3 K8 K5 101.73(13) 2_745 .
Se3 K8 K6 109.66(13) . 1_554
Se3 K8 K6 109.71(12) 2_745 1_554
Se4 K8 Hg1 126.01(13) 1_655 .
Se4 K8 Hg1 81.06(10) 1_655 2_745
Se4 K8 K1 143.04(14) 1_655 2_745
Se4 K8 K2 47.26(8) 1_655 2_745
Se4 K8 K3 57.17(10) 1_655 1_655
Se4 K8 K5 51.59(8) 1_655 .
Se4 K8 K6 111.31(12) 1_655 1_554
K1 K8 K2 96.43(12) 2_745 2_745
K1 K8 K5 154.12(15) 2_745 .
K1 K8 K6 56.68(10) 2_745 1_554
K2 K8 K6 94.28(11) 2_745 1_554
K3 K8 K1 102.30(14) 1_655 2_745
K3 K8 K2 59.65(10) 1_655 2_745
K3 K8 K5 102.42(13) 1_655 .
K3 K8 K6 54.16(10) 1_655 1_554
K5 K8 K2 89.52(11) . 2_745
K5 K8 K6 148.13(14) . 1_554
K1 O1 K2 85.8(5) . 1_655
K1 O1 K5 85.0(4) . .
K1 O1 K7 75.0(4) . 2_756
K2 O1 K5 81.5(4) 1_655 .
K2 O1 K7 95.7(5) 1_655 2_756
K7 O1 K5 159.9(5) 2_756 .
K3 O2 K4 85.3(4) 1_656 2_756
K6 O2 K3 87.3(5) . 1_656
K6 O2 K4 83.4(5) . 2_756

loop_
_geom_bond_atom_site_label_1
_geom_bond_atom_site_label_2
_geom_bond_distance
_geom_bond_site_symmetry_2
Hg1 Se2 2.6102(19) .
Hg1 Se3 2.5522(19) .
Hg1 Se4 2.571(2) .
Hg1 K2 3.418(4) 2_645
Hg1 K3 3.569(4) .
Hg1 K4 3.623(4) .
Hg1 K8 3.603(4) .
Hg1 K8 3.700(5) 2_755
Hg2 Se1 2.6213(19) .
Hg2 Se5 2.553(2) .
Hg2 Se6 2.573(2) .
Hg2 K1 3.556(4) .
Hg2 K5 3.497(4) 2_756
Hg2 K6 3.499(4) 2_756
Hg2 K7 3.831(5) .
Hg2 K7 3.558(4) 2_656
Se1 K1 3.314(4) .
Se1 K2 3.534(5) .
Se1 K3 3.373(5) 2_655
Se1 K4 3.358(5) .
Se1 K6 3.476(5) 2_756
Se1 K7 3.456(5) 2_656
Se1 K8 3.314(5) 2_755
Se2 K1 3.501(5) 2_745
Se2 K2 3.429(5) 2_645
Se2 K3 3.360(4) .
Se2 K5 3.453(5) 2_755
Se2 K6 3.487(4) 1_554
Se2 K7 3.297(5) 1_554
Se2 K8 3.424(5) .
Se3 K1 3.313(5) .
Se3 K2 3.434(5) 1_655
Se3 K4 3.298(5) .
Se3 K5 3.243(5) .
Se3 K8 3.283(5) .
Se3 K8 3.356(5) 2_755
Se4 K2 3.314(5) 2_645
Se4 K2 3.245(5) .
Se4 K3 3.378(5) 2_645
Se4 K3 3.435(5) .
Se4 K4 3.419(5) .
Se4 K5 3.478(4) 1_455
Se4 K8 3.429(4) 1_455
Se5 K3 3.448(5) 1_556
Se5 K4 3.285(5) 2_656
Se5 K5 3.338(5) 2_756
Se5 K6 3.318(5) 1_455
Se5 K7 3.233(5) .
Se5 K7 3.290(5) 2_656
Se6 K1 3.402(5) .
Se6 K1 3.421(5) 2_756
Se6 K4 3.620(5) 2_756
Se6 K5 3.355(4) 2_756
Se6 K6 3.243(5) 2_756
Se6 K6 3.285(5) .
Se6 K7 3.456(5) 2_756
K1 Se2 3.501(5) 2_755
K1 Se6 3.421(5) 2_746
K1 K2 3.850(6) 1_655
K1 K4 3.711(6) .
K1 K5 4.050(6) .
K1 K7 3.627(6) 2_756
K1 K8 3.962(6) 2_755
K1 O1 2.796(16) .
K2 Hg1 3.418(4) 2_655
K2 Se2 3.429(5) 2_655
K2 Se3 3.434(5) 1_455
K2 Se4 3.314(5) 2_655
K2 K1 3.850(6) 1_455
K2 K3 4.136(6) 2_655
K2 K3 4.109(6) .
K2 K4 4.160(6) .
K2 K5 3.954(6) 1_455
K2 O1 2.859(17) 1_455
K3 Se1 3.373(5) 2_645
K3 Se4 3.378(5) 2_655
K3 Se5 3.448(5) 1_554
K3 K4 4.059(6) 2_655
K3 K5 3.714(6) 2_755
K3 K6 3.841(6) 1_454
K3 K7 4.003(6) 1_554
K3 K8 3.729(6) 1_455
K3 O2 2.785(16) 1_454
K4 Se5 3.285(5) 2_646
K4 Se6 3.620(5) 2_746
K4 K3 4.059(6) 2_645
K4 K5 4.188(6) 1_455
K4 K6 3.984(6) 2_746
K4 O2 3.19(2) 2_746
K5 Hg2 3.497(4) 2_746
K5 Se2 3.453(5) 2_745
K5 Se4 3.478(4) 1_655
K5 Se5 3.338(5) 2_746
K5 Se6 3.355(4) 2_746
K5 K2 3.954(6) 1_655
K5 K3 3.714(6) 2_745
K5 K4 4.188(6) 1_655
K5 K6 4.142(6) 2_746
K5 O1 3.185(17) .
K6 Hg2 3.499(4) 2_746
K6 Se1 3.476(5) 2_746
K6 Se2 3.487(5) 1_556
K6 Se5 3.318(5) 1_655
K6 Se6 3.243(5) 2_746
K6 K1 4.076(6) 2_746
K6 K3 3.841(6) 1_656
K6 K4 3.984(6) 2_756
K6 K5 4.142(6) 2_756
K6 O2 2.780(18) .
K7 Hg2 3.558(4) 2_646
K7 Se1 3.457(5) 2_646
K7 Se2 3.297(5) 1_556
K7 Se5 3.290(5) 2_646
K7 Se6 3.456(4) 2_746
K7 K1 3.627(6) 2_746
K7 K3 4.003(6) 1_556
K7 O1 3.145(17) 2_746
K8 Hg1 3.700(5) 2_745
K8 Se1 3.314(5) 2_745
K8 Se3 3.356(5) 2_745
K8 Se4 3.429(4) 1_655
K8 K1 3.962(6) 2_745
K8 K2 4.482(6) 2_745
K8 K3 3.729(6) 1_655
K8 K6 4.553(6) 1_554
O1 K2 2.859(17) 1_655
O1 K7 3.145(17) 2_756
O2 K3 2.785(16) 1_656
O2 K4 3.19(2) 2_756

loop_
_twin_individual_id
_twin_individual_mass_fraction_refined
1 0.851(2)
2 0.149(2)
